data_4088088
loop_
_publ_author_name
'Telleria, Ainara'
'P\'erez-Miqueo, Jorge'
'Altube, Ainhoa'
'Garc\'ia-Lecina, Eva'
'de C\'ozar, Abel'
'Freixa, Zoraida'

_publ_section_title
;
 Azobenzene-Appended Bis-Cyclometalated Iridium(III) Bipyridyl Complexes
;
_journal_issue 23
_journal_name_full Organometallics
_journal_page_first 5513
_journal_paper_doi 10.1021/acs.organomet.5b00838
_journal_volume 34
_journal_year 2015
_chemical_compound_source 'synthesis as described'
_chemical_formula_moiety 'C34 H24 N6'
_chemical_formula_sum 'C34 H24 N6'
_chemical_formula_weight 516.59
_space_group_IT_number 14
_space_group_name_Hall '-P 2ybc'
_space_group_name_H-M_alt 'P 1 21/c 1'
_symmetry_cell_setting monoclinic
_symmetry_Int_Tables_number 14
_symmetry_space_group_name_Hall '-P 2ybc'
_symmetry_space_group_name_H-M 'P 1 21/c 1'
_atom_sites_solution_hydrogens geom
_atom_sites_solution_primary direct
_atom_sites_solution_secondary difmap
_audit_creation_date 2014-11-04T12:48:29-00:00
_audit_creation_method 'WinGX routine CIF_UPDATE'
_cell_angle_alpha 90
_cell_angle_beta 92.483(3)
_cell_angle_gamma 90
_cell_formula_units_Z 2
_cell_length_a 5.3182(2)
_cell_length_b 9.8009(4)
_cell_length_c 24.1848(8)
_cell_measurement_reflns_used 2918
_cell_measurement_temperature 100(2)
_cell_measurement_theta_max 73.276
_cell_measurement_theta_min 3.642
_cell_measurement_wavelength 1.54184
_cell_volume 1259.40(8)
_computing_cell_refinement 'CrysAlis Pro (Oxford Diffraction Ltd., 2011)'
_computing_data_collection 'CrysAlis Pro (Oxford Diffraction Ltd., 2011)'
_computing_data_reduction 'CrysAlis Pro (Oxford Diffraction Ltd., 2011)'
_computing_molecular_graphics 'Diamond v.3.2f (Crystal Impact GbR, 2008)'
_computing_publication_material 'WinGX publication routines (Farrugia, 1999)'
_computing_structure_refinement 'SHELXL-97 (Sheldrick, 2008)'
_computing_structure_solution 'OLEX2 (Dolomanov et al, 2009)'
_diffrn_ambient_temperature 100(2)
_diffrn_detector 'CCD plate'
_diffrn_detector_area_resol_mean 5.2012
_diffrn_detector_type Atlas
_diffrn_measured_fraction_theta_full 0.998
_diffrn_measured_fraction_theta_max 0.998
_diffrn_measurement_details
;
#__ type_ start__ end____ width___ exp.time_
  1 omega  -92.00  -45.00   1.0000    1.5000
omega____ theta____ kappa____ phi______ frames
    -      -40.2006  -57.0000   60.0000 47

#__ type_ start__ end____ width___ exp.time_
  2 omega  -88.00  -13.00   1.0000    1.5000
omega____ theta____ kappa____ phi______ frames
    -      -40.2006  -57.0000  -30.0000 75

#__ type_ start__ end____ width___ exp.time_
  3 omega    7.00   96.00   1.0000    1.5000
omega____ theta____ kappa____ phi______ frames
    -       40.2006 -125.0000 -180.0000 89

#__ type_ start__ end____ width___ exp.time_
  4 omega   73.00  115.00   1.0000    5.5000
omega____ theta____ kappa____ phi______ frames
    -      108.3609  125.0000    0.0000 42

#__ type_ start__ end____ width___ exp.time_
  5 omega   31.00   69.00   1.0000    5.5000
omega____ theta____ kappa____ phi______ frames
    -      108.3609  -30.0000   60.0000 38

#__ type_ start__ end____ width___ exp.time_
  6 omega   43.00   68.00   1.0000    5.5000
omega____ theta____ kappa____ phi______ frames
    -      108.3609  -30.0000  -60.0000 25

#__ type_ start__ end____ width___ exp.time_
  7 omega   60.00  122.00   1.0000    5.5000
omega____ theta____ kappa____ phi______ frames
    -      108.3609 -125.0000   30.0000 62

#__ type_ start__ end____ width___ exp.time_
  8 omega   85.00  146.00   1.0000    5.5000
omega____ theta____ kappa____ phi______ frames
    -      108.3609  125.0000  -60.0000 61

#__ type_ start__ end____ width___ exp.time_
  9 omega   46.00   71.00   1.0000    5.5000
omega____ theta____ kappa____ phi______ frames
    -      108.3609  -45.0000  -30.0000 25

#__ type_ start__ end____ width___ exp.time_
 10 omega   52.00  108.00   1.0000    5.5000
omega____ theta____ kappa____ phi______ frames
    -      108.3609  -94.0000  120.0000 56

#__ type_ start__ end____ width___ exp.time_
 11 omega   33.00   62.00   1.0000    5.5000
omega____ theta____ kappa____ phi______ frames
    -      108.3609  -30.0000  -90.0000 29

#__ type_ start__ end____ width___ exp.time_
 12 omega   31.00   67.00   1.0000    5.5000
omega____ theta____ kappa____ phi______ frames
    -      108.3609  -30.0000 -180.0000 36

#__ type_ start__ end____ width___ exp.time_
 13 omega   31.00   63.00   1.0000    5.5000
omega____ theta____ kappa____ phi______ frames
    -      108.3609  -30.0000 -150.0000 32


#__ type_ start__ end____ width___ exp.time_
 14 omega   57.00   82.00   1.0000    5.5000
omega____ theta____ kappa____ phi______ frames
    -      108.3609  -94.0000 -120.0000 25

#__ type_ start__ end____ width___ exp.time_
 15 omega   34.00   65.00   1.0000    5.5000
omega____ theta____ kappa____ phi______ frames
    -      108.3609  -30.0000 -120.0000 31

#__ type_ start__ end____ width___ exp.time_
 16 omega   17.00  114.00   1.0000    1.5000
omega____ theta____ kappa____ phi______ frames
    -       40.2006   57.0000  -60.0000 97

#__ type_ start__ end____ width___ exp.time_
 17 omega   26.00   95.00   1.0000    1.5000
omega____ theta____ kappa____ phi______ frames
    -       40.2006   38.0000 -120.0000 69

#__ type_ start__ end____ width___ exp.time_
 18 omega   30.00   60.00   1.0000    5.5000
omega____ theta____ kappa____ phi______ frames
    -      108.3609  -30.0000   90.0000 30

#__ type_ start__ end____ width___ exp.time_
 19 omega   30.00   55.00   1.0000    5.5000
omega____ theta____ kappa____ phi______ frames
    -      108.3609  -30.0000  -60.0000 25

#__ type_ start__ end____ width___ exp.time_
 20 omega   57.00   80.00   1.0000    5.5000
omega____ theta____ kappa____ phi______ frames
    -      108.3609  -77.0000  -60.0000 23

;
_diffrn_measurement_device '\k-geometry diffractometer'
_diffrn_measurement_device_type 'Agilent SuperNova'
_diffrn_measurement_method '\w scans'
_diffrn_orient_matrix_UB_11 0.0176503
_diffrn_orient_matrix_UB_12 -0.057058
_diffrn_orient_matrix_UB_13 -0.0590736
_diffrn_orient_matrix_UB_21 0.0473152
_diffrn_orient_matrix_UB_22 -0.1439118
_diffrn_orient_matrix_UB_23 0.0238945
_diffrn_orient_matrix_UB_31 -0.2854228
_diffrn_orient_matrix_UB_32 -0.0273328
_diffrn_orient_matrix_UB_33 -0.0024934
_diffrn_radiation_monochromator 'Multilayer optics'
_diffrn_radiation_probe x-ray
_diffrn_radiation_source 'Nova (Cu) X-ray micro-source'
_diffrn_radiation_type CuK\a
_diffrn_radiation_wavelength 1.54184
_diffrn_reflns_av_R_equivalents 0.0192
_diffrn_reflns_av_unetI/netI 0.0231
_diffrn_reflns_limit_h_max 4
_diffrn_reflns_limit_h_min -6
_diffrn_reflns_limit_k_max 11
_diffrn_reflns_limit_k_min -10
_diffrn_reflns_limit_l_max 28
_diffrn_reflns_limit_l_min -28
_diffrn_reflns_number 5801
_diffrn_reflns_theta_full 67.5
_diffrn_reflns_theta_max 67.5
_diffrn_reflns_theta_min 3.66
_diffrn_source_current 0.8
_diffrn_source_power 0.04
_diffrn_source_voltage 50
_exptl_absorpt_coefficient_mu 0.653
_exptl_absorpt_correction_T_max 0.963
_exptl_absorpt_correction_T_min 0.87
_exptl_absorpt_correction_type analytical
_exptl_absorpt_process_details
;
        CrysAlisPro, Agilent Technologies,
        Version 1.171.36.24 (release 03-12-2012 CrysAlis171 .NET)
        (compiled Dec  3 2012,18:21:49)
Analytical numeric absorption correction using a multifaceted crystal
                        model based on expressions derived by R.C. Clark & J.S.
        (Clark, R. C. & Reid, J. S. (1995). Acta Cryst. A51, 887-897)
;
_exptl_crystal_colour red
_exptl_crystal_density_diffrn 1.362
_exptl_crystal_density_method 'not measured'
_exptl_crystal_description plate
_exptl_crystal_F_000 540
_exptl_crystal_size_max 0.3914
_exptl_crystal_size_mid 0.2119
_exptl_crystal_size_min 0.0574
_refine_diff_density_max 0.215
_refine_diff_density_min -0.188
_refine_diff_density_rms 0.041
_refine_ls_extinction_method none
_refine_ls_goodness_of_fit_ref 1.091
_refine_ls_hydrogen_treatment noref
_refine_ls_matrix_type full
_refine_ls_number_parameters 181
_refine_ls_number_reflns 2276
_refine_ls_number_restraints 0
_refine_ls_restrained_S_all 1.091
_refine_ls_R_factor_all 0.0476
_refine_ls_R_factor_gt 0.0419
_refine_ls_shift/su_max 0
_refine_ls_shift/su_mean 0
_refine_ls_structure_factor_coef Fsqd
_refine_ls_weighting_details 'calc w=1/[\s^2^(Fo^2^)+(0.0484P)^2^+0.7099P] where P=(Fo^2^+2Fc^2^)/3'
_refine_ls_weighting_scheme calc
_refine_ls_wR_factor_gt 0.1117
_refine_ls_wR_factor_ref 0.1154
_reflns_number_gt 1992
_reflns_number_total 2276
_reflns_threshold_expression >2\s(I)
_cod_data_source_file om5b00838_si_007.cif
_cod_data_source_block tp090
_cod_database_code 4088088

loop_
_symmetry_equiv_pos_as_xyz
'x, y, z'
'-x, y+1/2, -z+1/2'
'-x, -y, -z'
'x, -y-1/2, z-1/2'

loop_
_atom_site_label
_atom_site_type_symbol
_atom_site_fract_x
_atom_site_fract_y
_atom_site_fract_z
_atom_site_U_iso_or_equiv
_atom_site_adp_type
_atom_site_occupancy
_atom_site_symmetry_multiplicity
_atom_site_calc_flag
_atom_site_refinement_flags
N1 N -0.1849(2) 0.86374(14) 0.02759(5) 0.0215(3) Uani 1 1 d .
N2 N 0.9577(2) 0.94978(13) 0.28473(5) 0.0202(3) Uani 1 1 d .
N3 N 0.9828(2) 0.85404(13) 0.31918(5) 0.0202(3) Uani 1 1 d .
C1 C -0.1827(3) 0.78439(17) 0.07246(6) 0.0216(3) Uani 1 1 d .
H1 H -0.312 0.718 0.0747 0.026 Uiso 1 1 calc R
C2 C -0.0050(3) 0.79192(16) 0.11608(6) 0.0201(3) Uani 1 1 d .
H2 H -0.0147 0.7327 0.147 0.024 Uiso 1 1 calc R
C3 C 0.1886(3) 0.88805(15) 0.11374(6) 0.0184(3) Uani 1 1 d .
C4 C 0.1907(3) 0.96977(16) 0.06648(6) 0.0186(3) Uani 1 1 d .
H4 H 0.3211 1.0349 0.0625 0.022 Uiso 1 1 calc R
C5 C 0.0016(3) 0.95594(15) 0.02508(6) 0.0182(3) Uani 1 1 d .
C6 C 0.3847(3) 0.90281(16) 0.15915(6) 0.0183(3) Uani 1 1 d .
C7 C 0.4269(3) 0.79871(16) 0.19831(6) 0.0199(3) Uani 1 1 d .
H7 H 0.325 0.7191 0.1963 0.024 Uiso 1 1 calc R
C8 C 0.6136(3) 0.80951(17) 0.23969(6) 0.0215(3) Uani 1 1 d .
H8 H 0.6396 0.7378 0.2657 0.026 Uiso 1 1 calc R
C9 C 0.7639(3) 0.92642(16) 0.24305(6) 0.0187(3) Uani 1 1 d .
C10 C 0.7246(3) 1.03047(16) 0.20473(6) 0.0205(3) Uani 1 1 d .
H10 H 0.8273 1.1098 0.2068 0.025 Uiso 1 1 calc R
C11 C 0.5359(3) 1.01938(16) 0.16343(6) 0.0205(3) Uani 1 1 d .
H11 H 0.5092 1.0919 0.1378 0.025 Uiso 1 1 calc R
C12 C 1.1774(3) 0.87545(16) 0.36077(6) 0.0191(3) Uani 1 1 d .
C13 C 1.1693(3) 0.79150(17) 0.40705(7) 0.0240(4) Uani 1 1 d .
H13 H 1.0368 0.7272 0.41 0.029 Uiso 1 1 calc R
C14 C 1.3549(3) 0.80182(18) 0.44897(7) 0.0261(4) Uani 1 1 d .
H14 H 1.3481 0.7458 0.4809 0.031 Uiso 1 1 calc R
C15 C 1.5505(3) 0.89418(17) 0.44405(7) 0.0246(4) Uani 1 1 d .
H15 H 1.6797 0.9001 0.4723 0.03 Uiso 1 1 calc R
C16 C 1.5578(3) 0.97807(17) 0.39776(6) 0.0235(4) Uani 1 1 d .
H16 H 1.6909 1.0419 0.3948 0.028 Uiso 1 1 calc R
C17 C 1.3717(3) 0.96907(16) 0.35599(6) 0.0207(3) Uani 1 1 d .
H17 H 1.3769 1.0264 0.3244 0.025 Uiso 1 1 calc R

loop_
_atom_site_aniso_label
_atom_site_aniso_U_11
_atom_site_aniso_U_22
_atom_site_aniso_U_33
_atom_site_aniso_U_23
_atom_site_aniso_U_13
_atom_site_aniso_U_12
N1 0.0184(6) 0.0219(7) 0.0239(7) -0.0010(5) -0.0020(5) -0.0014(5)
N2 0.0213(7) 0.0190(7) 0.0201(6) -0.0004(5) -0.0011(5) 0.0018(5)
N3 0.0204(7) 0.0186(7) 0.0213(6) 0.0004(5) -0.0020(5) 0.0018(5)
C1 0.0180(7) 0.0222(8) 0.0247(8) -0.0001(6) 0.0002(6) -0.0039(6)
C2 0.0185(7) 0.0210(8) 0.0208(7) 0.0002(6) 0.0008(6) 0.0020(6)
C3 0.0184(7) 0.0165(7) 0.0202(7) -0.0030(6) 0.0001(6) 0.0035(6)
C4 0.0171(7) 0.0168(8) 0.0218(7) -0.0029(6) -0.0003(6) 0.0001(6)
C5 0.0173(7) 0.0164(8) 0.0208(7) -0.0038(6) 0.0004(6) 0.0032(6)
C6 0.0175(7) 0.0185(8) 0.0189(7) -0.0022(6) 0.0007(6) 0.0023(6)
C7 0.0200(7) 0.0173(8) 0.0224(7) -0.0009(6) 0.0000(6) -0.0012(6)
C8 0.0226(8) 0.0203(8) 0.0215(8) 0.0027(6) 0.0000(6) 0.0007(6)
C9 0.0178(7) 0.0195(8) 0.0188(7) -0.0022(6) -0.0002(6) 0.0015(6)
C10 0.0223(8) 0.0162(8) 0.0230(8) -0.0015(6) -0.0011(6) -0.0011(6)
C11 0.0236(8) 0.0172(8) 0.0205(7) 0.0012(6) -0.0030(6) 0.0018(6)
C12 0.0186(7) 0.0172(8) 0.0213(7) -0.0019(6) -0.0013(6) 0.0044(6)
C13 0.0230(8) 0.0207(8) 0.0280(8) 0.0033(7) -0.0018(6) -0.0006(6)
C14 0.0283(9) 0.0270(9) 0.0224(8) 0.0053(7) -0.0040(6) 0.0031(7)
C15 0.0218(8) 0.0271(9) 0.0244(8) -0.0030(7) -0.0047(6) 0.0041(7)
C16 0.0202(8) 0.0225(8) 0.0278(8) -0.0028(7) -0.0004(6) -0.0004(6)
C17 0.0223(8) 0.0183(8) 0.0216(7) 0.0006(6) 0.0009(6) 0.0029(6)

loop_
_atom_type_symbol
_atom_type_description
_atom_type_scat_dispersion_real
_atom_type_scat_dispersion_imag
_atom_type_scat_source
C C 0.0181 0.0091 'International Tables Vol C Tables 4.2.6.8 and 6.1.1.4'
H H 0 0 'International Tables Vol C Tables 4.2.6.8 and 6.1.1.4'
N N 0.0311 0.018 'International Tables Vol C Tables 4.2.6.8 and 6.1.1.4'

loop_
_exptl_crystal_face_index_h
_exptl_crystal_face_index_k
_exptl_crystal_face_index_l
_exptl_crystal_face_perp_dist
-3 -1 0 0.1623
0 -2 -1 0.0792
3 3 1 0.154
-1 6 3 0.0805
0 0 1 0.0262
0 0 -1 0.0311

loop_
_geom_angle_atom_site_label_1
_geom_angle_atom_site_label_2
_geom_angle_atom_site_label_3
_geom_angle
_geom_angle_site_symmetry_3
C1 N1 C5 116.59(13) .
N3 N2 C9 113.61(13) .
N2 N3 C12 114.21(13) .
N1 C1 C2 124.67(14) .
N1 C1 H1 117.7 .
C2 C1 H1 117.7 .
C1 C2 C3 118.91(14) .
C1 C2 H2 120.5 .
C3 C2 H2 120.5 .
C4 C3 C2 116.84(14) .
C4 C3 C6 121.20(14) .
C2 C3 C6 121.95(14) .
C5 C4 C3 120.07(14) .
C5 C4 H4 120 .
C3 C4 H4 120 .
N1 C5 C4 122.89(14) .
N1 C5 C5 116.37(16) 3_575
C4 C5 C5 120.74(17) 3_575
C11 C6 C7 117.99(14) .
C11 C6 C3 121.08(14) .
C7 C6 C3 120.91(14) .
C8 C7 C6 121.44(14) .
C8 C7 H7 119.3 .
C6 C7 H7 119.3 .
C7 C8 C9 119.71(14) .
C7 C8 H8 120.1 .
C9 C8 H8 120.1 .
C10 C9 C8 119.64(14) .
C10 C9 N2 115.89(14) .
C8 C9 N2 124.45(14) .
C9 C10 C11 120.39(14) .
C9 C10 H10 119.8 .
C11 C10 H10 119.8 .
C10 C11 C6 120.82(14) .
C10 C11 H11 119.6 .
C6 C11 H11 119.6 .
C17 C12 C13 120.41(14) .
C17 C12 N3 123.87(14) .
C13 C12 N3 115.67(14) .
C14 C13 C12 119.90(15) .
C14 C13 H13 120 .
C12 C13 H13 120 .
C13 C14 C15 119.81(15) .
C13 C14 H14 120.1 .
C15 C14 H14 120.1 .
C14 C15 C16 120.10(14) .
C14 C15 H15 120 .
C16 C15 H15 120 .
C17 C16 C15 120.36(15) .
C17 C16 H16 119.8 .
C15 C16 H16 119.8 .
C16 C17 C12 119.41(14) .
C16 C17 H17 120.3 .
C12 C17 H17 120.3 .

loop_
_geom_bond_atom_site_label_1
_geom_bond_atom_site_label_2
_geom_bond_distance
_geom_bond_site_symmetry_2
N1 C1 1.335(2) .
N1 C5 1.345(2) .
N2 N3 1.2582(18) .
N2 C9 1.4286(19) .
N3 C12 1.4270(19) .
C1 C2 1.387(2) .
C1 H1 0.95 .
C2 C3 1.399(2) .
C2 H2 0.95 .
C3 C4 1.396(2) .
C3 C6 1.488(2) .
C4 C5 1.395(2) .
C4 H4 0.95 .
C5 C5 1.489(3) 3_575
C6 C11 1.398(2) .
C6 C7 1.404(2) .
C7 C8 1.383(2) .
C7 H7 0.95 .
C8 C9 1.397(2) .
C8 H8 0.95 .
C9 C10 1.388(2) .
C10 C11 1.389(2) .
C10 H10 0.95 .
C11 H11 0.95 .
C12 C17 1.391(2) .
C12 C13 1.391(2) .
C13 C14 1.388(2) .
C13 H13 0.95 .
C14 C15 1.388(2) .
C14 H14 0.95 .
C15 C16 1.391(2) .
C15 H15 0.95 .
C16 C17 1.386(2) .
C16 H16 0.95 .
C17 H17 0.95 .

loop_
_geom_torsion_atom_site_label_1
_geom_torsion_atom_site_label_2
_geom_torsion_atom_site_label_3
_geom_torsion_atom_site_label_4
_geom_torsion
_geom_torsion_site_symmetry_4
C9 N2 N3 C12 179.45(12) .
C5 N1 C1 C2 0.7(2) .
N1 C1 C2 C3 -0.4(2) .
C1 C2 C3 C4 -0.8(2) .
C1 C2 C3 C6 179.51(14) .
C2 C3 C4 C5 1.7(2) .
C6 C3 C4 C5 -178.59(13) .
C1 N1 C5 C4 0.3(2) .
C1 N1 C5 C5 179.94(16) 3_575
C3 C4 C5 N1 -1.5(2) .
C3 C4 C5 C5 178.84(16) 3_575
C4 C3 C6 C11 17.0(2) .
C2 C3 C6 C11 -163.33(15) .
C4 C3 C6 C7 -161.68(14) .
C2 C3 C6 C7 18.0(2) .
C11 C6 C7 C8 -0.7(2) .
C3 C6 C7 C8 178.03(14) .
C6 C7 C8 C9 0.2(2) .
C7 C8 C9 C10 -0.1(2) .
C7 C8 C9 N2 178.46(14) .
N3 N2 C9 C10 178.57(13) .
N3 N2 C9 C8 -0.1(2) .
C8 C9 C10 C11 0.5(2) .
N2 C9 C10 C11 -178.24(14) .
C9 C10 C11 C6 -0.9(2) .
C7 C6 C11 C10 1.0(2) .
C3 C6 C11 C10 -177.69(14) .
N2 N3 C12 C17 -18.6(2) .
N2 N3 C12 C13 163.96(14) .
C17 C12 C13 C14 0.5(2) .
N3 C12 C13 C14 178.04(14) .
C12 C13 C14 C15 -1.2(3) .
C13 C14 C15 C16 1.3(3) .
C14 C15 C16 C17 -0.7(2) .
C15 C16 C17 C12 0.1(2) .
C13 C12 C17 C16 0.0(2) .
N3 C12 C17 C16 -177.27(14) .
